data_7055729
loop_
_publ_author_name
'Masuda, Toshiyuki'
'Inagaki, Yusuke'
'Momma, Hiroyuki'
'Kwon, Eunsang'
'Setaka, Wataru'

_publ_section_title
;
 Facile synthesis of 2,5-bis(silyl)selenophene-1,1-dioxide and its
 photophysical properties
;
_journal_issue 10
_journal_name_full 'New J. Chem.'
_journal_page_first 8593
_journal_paper_doi 10.1039/C6NJ01886F
_journal_volume 40
_journal_year 2016
_chemical_formula_moiety 'C10 H20 Se Si2'
_chemical_formula_sum 'C10 H20 Se Si2'
_chemical_formula_weight 275.40
_chemical_melting_point 325.1(10)
_chemical_name_common 1,4-bisTMSselenophene
_chemical_name_systematic 1,4-bisTMSselenophene
_space_group_IT_number 59
_symmetry_cell_setting orthorhombic
_symmetry_Int_Tables_number 59
_symmetry_space_group_name_Hall '-P 2ab 2a'
_symmetry_space_group_name_H-M 'P m m n :2'
_atom_sites_solution_hydrogens geom
_atom_sites_solution_primary direct
_atom_sites_solution_secondary difmap
_audit_block_doi 10.5517/ccdc.csd.cc1lfjm5
_audit_creation_method SHELXL-97
_audit_update_record
;
2016-04-07 deposited with the CCDC.
2016-08-19 downloaded from the CCDC.
;
_cell_angle_alpha 90.
_cell_angle_beta 90.
_cell_angle_gamma 90.
_cell_formula_units_Z 4
_cell_length_a 14.666(4)
_cell_length_b 14.776(4)
_cell_length_c 6.4741(16)
_cell_measurement_reflns_used 3416
_cell_measurement_temperature 100(2)
_cell_measurement_theta_max 26.88
_cell_measurement_theta_min 2.76
_cell_volume 1403.0(6)
_computing_cell_refinement 'Bruker SAINT'
_computing_data_collection 'Bruker APEX'
_computing_data_reduction 'Bruker SAINT'
_computing_molecular_graphics 'Ortep-3 for Windows (Farrugia, 1997)'
_computing_publication_material 'WinGX publication routines (Farrugia, 1999)'
_computing_structure_refinement 'SHELXL-97 (Sheldrick, 1997)'
_computing_structure_solution 'SHELXS-86 (Sheldrick, 1986)'
_diffrn_ambient_temperature 100(2)
_diffrn_detector_area_resol_mean 8.333
_diffrn_measured_fraction_theta_full 0.999
_diffrn_measured_fraction_theta_max 0.946
_diffrn_measurement_device_type 'Bruker SMART-APEX CCD'
_diffrn_measurement_method 'phi and omega scans'
_diffrn_radiation_monochromator graphite
_diffrn_radiation_source 'fine-focus sealed tube'
_diffrn_radiation_type MoK\a
_diffrn_radiation_wavelength 0.71073
_diffrn_reflns_av_R_equivalents 0.0359
_diffrn_reflns_av_sigmaI/netI 0.0272
_diffrn_reflns_limit_h_max 15
_diffrn_reflns_limit_h_min -18
_diffrn_reflns_limit_k_max 18
_diffrn_reflns_limit_k_min -17
_diffrn_reflns_limit_l_max 4
_diffrn_reflns_limit_l_min -8
_diffrn_reflns_number 6412
_diffrn_reflns_theta_full 25.00
_diffrn_reflns_theta_max 26.89
_diffrn_reflns_theta_min 1.96
_exptl_absorpt_coefficient_mu 2.810
_exptl_absorpt_correction_T_max 0.7664
_exptl_absorpt_correction_T_min 0.3994
_exptl_absorpt_correction_type multi-scan
_exptl_absorpt_process_details 'SADABS (Bruker)'
_exptl_crystal_colour colorless
_exptl_crystal_density_diffrn 1.304
_exptl_crystal_density_method 'not measured'
_exptl_crystal_description plate
_exptl_crystal_F_000 568
_exptl_crystal_recrystallization_method 'Re-crystallisation from solvent'
_exptl_crystal_size_max 0.40
_exptl_crystal_size_mid 0.40
_exptl_crystal_size_min 0.10
_refine_diff_density_max 0.470
_refine_diff_density_min -0.475
_refine_diff_density_rms 0.086
_refine_ls_extinction_method none
_refine_ls_goodness_of_fit_ref 1.033
_refine_ls_hydrogen_treatment constr
_refine_ls_matrix_type full
_refine_ls_number_parameters 75
_refine_ls_number_reflns 1550
_refine_ls_number_restraints 0
_refine_ls_restrained_S_all 1.033
_refine_ls_R_factor_all 0.0270
_refine_ls_R_factor_gt 0.0238
_refine_ls_shift/su_max 0.001
_refine_ls_shift/su_mean 0.000
_refine_ls_structure_factor_coef Fsqd
_refine_ls_weighting_details 'calc w=1/[\s^2^(Fo^2^)+(0.0319P)^2^+0.5938P] where P=(Fo^2^+2Fc^2^)/3'
_refine_ls_weighting_scheme calc
_refine_ls_wR_factor_gt 0.0587
_refine_ls_wR_factor_ref 0.0600
_reflns_number_gt 1408
_reflns_number_total 1550
_reflns_threshold_expression >2sigma(I)
_cod_data_source_file c6nj01886f2.cif
_cod_data_source_block TMS2Seleno100K
_cod_depositor_comments
;
The following automatic conversions were performed:

'_chemical_melting_point' value '51-53 deg.C' was changed to
'325.1(10)' - it was converted from degrees Celsius(C) to Kelvins(K),
the average value was taken and precision was estimated.

Automatic conversion script
Id: cif_fix_values 4268 2015-11-12 08:31:59Z antanas 

 Adding full bibliography for 7055728--7055729.cif.
;
_cod_original_sg_symbol_H-M Pmmn
_cod_database_code 7055729
_solvent_exptl_crystal_recrystallization_method EtOH

loop_
_symmetry_equiv_pos_as_xyz
'x, y, z'
'-x+1/2, -y+1/2, z'
'x+1/2, -y, -z'
'-x, y+1/2, -z'
'-x, -y, -z'
'x-1/2, y-1/2, -z'
'-x-1/2, y, z'
'x, -y-1/2, z'

loop_
_atom_site_label
_atom_site_type_symbol
_atom_site_fract_x
_atom_site_fract_y
_atom_site_fract_z
_atom_site_U_iso_or_equiv
_atom_site_adp_type
_atom_site_occupancy
_atom_site_symmetry_multiplicity
_atom_site_calc_flag
_atom_site_refinement_flags
Se1 Se 0.2500 0.2500 0.78890(5) 0.01769(11) Uani 1 4 d S
Si1 Si 0.2500 0.46426(4) 0.93921(10) 0.01628(15) Uani 1 2 d S
C01 C 0.2500 0.33973(15) 0.9928(3) 0.0157(5) Uani 1 2 d S
C02 C 0.2500 0.29821(16) 1.1823(4) 0.0173(5) Uani 1 2 d S
H02 H 0.2500 0.3320 1.3071 0.021 Uiso 1 2 calc SR
C03 C 0.2500 0.48364(18) 0.6558(4) 0.0262(6) Uani 1 2 d S
H03A H 0.1950 0.4569 0.5952 0.039 Uiso 0.50 1 calc PR
H03B H 0.3041 0.4554 0.5947 0.039 Uiso 0.50 1 calc PR
H03C H 0.2509 0.5488 0.6280 0.039 Uiso 1 2 calc SR
C04 C 0.35400(15) 0.51440(13) 1.0582(4) 0.0366(5) Uani 1 1 d .
H04A H 0.3532 0.5036 1.2075 0.055 Uiso 1 1 calc R
H04B H 0.3552 0.5797 1.0317 0.055 Uiso 1 1 calc R
H04C H 0.4084 0.4863 0.9980 0.055 Uiso 1 1 calc R
Se11 Se 0.2500 0.7500 0.80331(5) 0.01513(11) Uani 1 4 d S
Si11 Si 0.03410(4) 0.7500 0.64815(10) 0.01661(15) Uani 1 2 d S
C11 C 0.15983(15) 0.7500 0.5985(3) 0.0164(5) Uani 1 2 d S
C12 C 0.20161(17) 0.7500 0.4112(4) 0.0299(6) Uani 1 2 d S
H12 H 0.1677 0.7500 0.2862 0.036 Uiso 1 2 calc SR
C13 C 0.01068(16) 0.7500 0.9310(4) 0.0229(5) Uani 1 2 d S
H13A H 0.0366 0.8047 0.9934 0.034 Uiso 0.50 1 calc PR
H13B H 0.0385 0.6964 0.9942 0.034 Uiso 0.50 1 calc PR
H13C H -0.0553 0.7489 0.9543 0.034 Uiso 1 2 calc SR
C14 C -0.01487(13) 0.85335(14) 0.5266(3) 0.0312(5) Uani 1 1 d .
H14A H 0.0114 0.9073 0.5917 0.047 Uiso 1 1 calc R
H14B H -0.0812 0.8536 0.5454 0.047 Uiso 1 1 calc R
H14C H -0.0006 0.8536 0.3787 0.047 Uiso 1 1 calc R

loop_
_atom_site_aniso_label
_atom_site_aniso_U_11
_atom_site_aniso_U_22
_atom_site_aniso_U_33
_atom_site_aniso_U_23
_atom_site_aniso_U_13
_atom_site_aniso_U_12
Se1 0.02475(19) 0.01387(19) 0.01444(18) 0.000 0.000 0.000
Si1 0.0183(3) 0.0128(3) 0.0177(3) -0.0003(3) 0.000 0.000
C01 0.0143(11) 0.0130(11) 0.0197(11) -0.0015(9) 0.000 0.000
C02 0.0155(11) 0.0179(12) 0.0185(11) -0.0024(10) 0.000 0.000
C03 0.0394(16) 0.0181(12) 0.0212(12) -0.0006(11) 0.000 0.000
C04 0.0429(12) 0.0226(10) 0.0442(13) 0.0073(9) -0.0201(11) -0.0112(9)
Se11 0.01319(17) 0.01931(19) 0.01288(17) 0.000 0.000 0.000
Si11 0.0122(3) 0.0212(3) 0.0165(3) 0.000 -0.0004(3) 0.000
C11 0.0156(10) 0.0196(12) 0.0142(10) 0.000 -0.0020(9) 0.000
C12 0.0173(13) 0.0538(18) 0.0184(12) 0.000 -0.0037(10) 0.000
C13 0.0163(11) 0.0337(14) 0.0187(12) 0.000 0.0010(10) 0.000
C14 0.0244(9) 0.0375(12) 0.0317(10) 0.0079(9) 0.0037(8) 0.0101(8)

loop_
_atom_type_symbol
_atom_type_description
_atom_type_scat_dispersion_real
_atom_type_scat_dispersion_imag
_atom_type_scat_source
C C 0.0033 0.0016 'International Tables Vol C Tables 4.2.6.8 and 6.1.1.4'
H H 0.0000 0.0000 'International Tables Vol C Tables 4.2.6.8 and 6.1.1.4'
Si Si 0.0817 0.0704 'International Tables Vol C Tables 4.2.6.8 and 6.1.1.4'
Se Se -0.0929 2.2259 'International Tables Vol C Tables 4.2.6.8 and 6.1.1.4'

loop_
_geom_angle_atom_site_label_1
_geom_angle_atom_site_label_2
_geom_angle_atom_site_label_3
_geom_angle
_geom_angle_site_symmetry_1
_geom_angle_site_symmetry_3
C01 Se1 C01 90.24(14) . 2
C03 Si1 C04 110.32(9) . .
C03 Si1 C04 110.32(8) . 7_655
C04 Si1 C04 109.96(15) . 7_655
C03 Si1 C01 109.55(11) . .
C04 Si1 C01 108.31(8) . .
C04 Si1 C01 108.31(8) 7_655 .
C02 C01 Se1 108.31(16) . .
C02 C01 Si1 127.25(18) . .
Se1 C01 Si1 124.44(13) . .
C01 C02 C02 116.57(14) . 2
C01 C02 H02 121.7 . .
C02 C02 H02 121.7 2 .
Si1 C03 H03A 109.5 . .
Si1 C03 H03B 109.5 . .
H03A C03 H03B 109.5 . .
Si1 C03 H03C 109.5 . .
H03A C03 H03C 109.5 . .
H03B C03 H03C 109.5 . .
Si1 C04 H04A 109.5 . .
Si1 C04 H04B 109.5 . .
H04A C04 H04B 109.5 . .
Si1 C04 H04C 109.5 . .
H04A C04 H04C 109.5 . .
H04B C04 H04C 109.5 . .
C11 Se11 C11 89.86(14) . 2_565
C14 Si11 C14 110.20(13) . 8_575
C14 Si11 C13 110.14(7) . .
C14 Si11 C13 110.14(7) 8_575 .
C14 Si11 C11 107.90(7) . .
C14 Si11 C11 107.90(7) 8_575 .
C13 Si11 C11 110.50(10) . .
C12 C11 Se11 108.27(17) . .
C12 C11 Si11 126.68(18) . .
Se11 C11 Si11 125.05(12) . .
C11 C12 C12 116.80(14) . 2_565
C11 C12 H12 121.6 . .
C12 C12 H12 121.6 2_565 .
Si11 C13 H13A 109.5 . .
Si11 C13 H13B 109.5 . .
H13A C13 H13B 109.5 . .
Si11 C13 H13C 109.5 . .
H13A C13 H13C 109.5 . .
H13B C13 H13C 109.5 . .
Si11 C14 H14A 109.5 . .
Si11 C14 H14B 109.5 . .
H14A C14 H14B 109.5 . .
Si11 C14 H14C 109.5 . .
H14A C14 H14C 109.5 . .
H14B C14 H14C 109.5 . .

loop_
_geom_bond_atom_site_label_1
_geom_bond_atom_site_label_2
_geom_bond_distance
_geom_bond_site_symmetry_2
Se1 C01 1.871(2) .
Se1 C01 1.871(2) 2
Si1 C03 1.857(3) .
Si1 C04 1.862(2) .
Si1 C04 1.862(2) 7_655
Si1 C01 1.873(2) .
C01 C02 1.372(3) .
C02 C02 1.425(5) 2
C02 H02 0.9500 .
C03 H03A 0.9800 .
C03 H03B 0.9800 .
C03 H03C 0.9800 .
C04 H04A 0.9800 .
C04 H04B 0.9800 .
C04 H04C 0.9800 .
Se11 C11 1.872(2) .
Se11 C11 1.872(2) 2_565
Si11 C14 1.8620(19) .
Si11 C14 1.8620(19) 8_575
Si11 C13 1.863(3) .
Si11 C11 1.872(2) .
C11 C12 1.359(3) .
C12 C12 1.419(5) 2_565
C12 H12 0.9500 .
C13 H13A 0.9800 .
C13 H13B 0.9800 .
C13 H13C 0.9800 .
C14 H14A 0.9800 .
C14 H14B 0.9800 .
C14 H14C 0.9800 .
